data_7229775
loop_
_publ_author_name
'Borovina, Mladen'
'Kodrin, Ivan'
'\/Dakovi\'c, Marijana'

_publ_section_title
;
 Testing the limits of halogen bonding in coordination chemistry
;
_journal_issue 5
_journal_name_full CrystEngComm
_journal_page_first 539
_journal_paper_doi 10.1039/C7CE01989K
_journal_volume 20
_journal_year 2018
_chemical_formula_moiety 'C20 H22 Co I2 N2 O4'
_chemical_formula_sum 'C20 H22 Co I2 N2 O4'
_chemical_formula_weight 667.12
_space_group_crystal_system monoclinic
_space_group_IT_number 14
_space_group_name_Hall '-P 2yn'
_space_group_name_H-M_alt 'P 1 21/n 1'
_symmetry_space_group_name_Hall '-P 2yn'
_symmetry_space_group_name_H-M 'P 1 21/n 1'
_atom_sites_solution_hydrogens geom
_atom_sites_solution_primary dual
_audit_creation_date 2017-10-27
_audit_creation_method
;
Olex2 1.2
(compiled 2017.08.10 svn.r3458 for OlexSys, GUI svn.r5381)
;
_audit_update_record
;
2017-10-27 deposited with the CCDC.
2017-12-04 downloaded from the CCDC.
;
_cell_angle_alpha 90
_cell_angle_beta 96.710(4)
_cell_angle_gamma 90
_cell_formula_units_Z 2
_cell_length_a 7.9717(5)
_cell_length_b 9.7058(4)
_cell_length_c 15.4552(5)
_cell_measurement_reflns_used 1660
_cell_measurement_temperature 296.15
_cell_measurement_theta_max 28.7180
_cell_measurement_theta_min 4.9200
_cell_volume 1187.60(10)
_computing_cell_refinement
;
CrysAlisPro, Agilent Technologies,
Version 1.171.37.35 (release 13-08-2014 CrysAlis171 .NET)
(compiled Aug 13 2014,18:06:01)
;
_computing_data_collection
;
CrysAlisPro, Agilent Technologies,
Version 1.171.37.35 (release 13-08-2014 CrysAlis171 .NET)
(compiled Aug 13 2014,18:06:01)
;
_computing_data_reduction
;
CrysAlisPro, Agilent Technologies,
Version 1.171.37.35 (release 13-08-2014 CrysAlis171 .NET)
(compiled Aug 13 2014,18:06:01)
;
_computing_publication_material 'Olex2 (Dolomanov et al., 2009)'
_computing_structure_refinement 'ShelXL (Sheldrick, 2015)'
_computing_structure_solution 'ShelXT (Sheldrick, 2015)'
_diffrn_ambient_temperature 296.15
_diffrn_measured_fraction_theta_full 0.995
_diffrn_measured_fraction_theta_max 0.996
_diffrn_measurement_device_type 'Xcalibur, Sapphire3'
_diffrn_measurement_method '\w scans'
_diffrn_radiation_type MoK\a
_diffrn_radiation_wavelength 0.71073
_diffrn_reflns_av_R_equivalents 0.0232
_diffrn_reflns_av_unetI/netI 0.0351
_diffrn_reflns_Laue_measured_fraction_full 0.995
_diffrn_reflns_Laue_measured_fraction_max 0.996
_diffrn_reflns_limit_h_max 10
_diffrn_reflns_limit_h_min -9
_diffrn_reflns_limit_k_max 12
_diffrn_reflns_limit_k_min -7
_diffrn_reflns_limit_l_max 19
_diffrn_reflns_limit_l_min -18
_diffrn_reflns_number 5140
_diffrn_reflns_point_group_measured_fraction_full 0.995
_diffrn_reflns_point_group_measured_fraction_max 0.996
_diffrn_reflns_theta_full 25.242
_diffrn_reflns_theta_max 26.999
_diffrn_reflns_theta_min 4.405
_diffrn_source 'Enhance (Mo) X-ray Source'
_exptl_absorpt_coefficient_mu 3.348
_exptl_absorpt_correction_T_max 1.00000
_exptl_absorpt_correction_T_min 0.66124
_exptl_absorpt_correction_type multi-scan
_exptl_absorpt_process_details
;
CrysAlisPro, Agilent Technologies,
Version 1.171.37.35 (release 13-08-2014 CrysAlis171 .NET)
(compiled Aug 13 2014,18:06:01)
Empirical absorption correction using spherical harmonics,
 implemented in SCALE3 ABSPACK scaling algorithm.
;
_exptl_crystal_colour orange
_exptl_crystal_colour_primary orange
_exptl_crystal_density_diffrn 1.866
_exptl_crystal_description prism
_exptl_crystal_F_000 642
_exptl_crystal_size_max 0.18
_exptl_crystal_size_mid 0.08
_exptl_crystal_size_min 0.07
_refine_diff_density_max 0.551
_refine_diff_density_min -1.024
_refine_diff_density_rms 0.143
_refine_ls_extinction_method none
_refine_ls_goodness_of_fit_ref 1.066
_refine_ls_hydrogen_treatment constr
_refine_ls_matrix_type full
_refine_ls_number_parameters 135
_refine_ls_number_reflns 2583
_refine_ls_number_restraints 0
_refine_ls_restrained_S_all 1.066
_refine_ls_R_factor_all 0.0576
_refine_ls_R_factor_gt 0.0423
_refine_ls_shift/su_max 0.001
_refine_ls_shift/su_mean 0.000
_refine_ls_structure_factor_coef Fsqd
_refine_ls_weighting_details 'w=1/[\s^2^(Fo^2^)+(0.0603P)^2^+0.2075P] where P=(Fo^2^+2Fc^2^)/3'
_refine_ls_weighting_scheme calc
_refine_ls_wR_factor_gt 0.1073
_refine_ls_wR_factor_ref 0.1168
_reflns_Friedel_coverage 0.000
_reflns_number_gt 1993
_reflns_number_total 2583
_reflns_threshold_expression 'I > 2\s(I)'
_cod_data_source_file c7ce01989k2.cif
_cod_data_source_block 3a
_cod_depositor_comments 'Adding full bibliography for 7229768--7229780.cif.'
_cod_database_code 7229775
_shelx_shelxl_version_number 2014/7
_shelx_space_group_comment
;
The symmetry employed for this shelxl refinement is uniquely defined
by the following loop, which should always be used as a source of
symmetry information in preference to the above space-group names.
They are only intended as comments.
;
_olex2_refinement_description
;
1. Fixed Uiso
 At 1.2 times of:
  All C(H) groups
 At 1.5 times of:
  All C(H,H,H) groups
2.a Aromatic/amide H refined with riding coordinates:
 C1(H1), C5(H5), C4(H4), C3(H3), C8(H8)
2.b Idealised Me refined as rotating group:
 C6(H6A,H6B,H6C), C10(H10A,H10B,H10C)
;
_olex2_date_sample_data_collection 2016-07-21
_olex2_submission_special_instructions 'No special instructions were received'

loop_
_space_group_symop_operation_xyz
'x, y, z'
'-x+1/2, y+1/2, -z+1/2'
'-x, -y, -z'
'x-1/2, -y-1/2, z-1/2'

loop_
_atom_site_label
_atom_site_type_symbol
_atom_site_fract_x
_atom_site_fract_y
_atom_site_fract_z
_atom_site_U_iso_or_equiv
_atom_site_adp_type
_atom_site_occupancy
_atom_site_site_symmetry_order
_atom_site_calc_flag
_atom_site_refinement_flags_posn
_atom_site_refinement_flags_adp
_atom_site_refinement_flags_occupancy
I1 I 0.15263(5) 0.04780(4) 0.28952(2) 0.07475(19) Uani 1 1 d . . .
Co1 Co 0.5000 0.5000 0.5000 0.0387(2) Uani 1 2 d S T P
O2 O 0.3997(4) 0.5457(3) 0.61229(17) 0.0459(7) Uani 1 1 d . . .
O1 O 0.2845(4) 0.5618(3) 0.42895(18) 0.0468(7) Uani 1 1 d . . .
N1 N 0.4009(4) 0.2897(4) 0.4983(2) 0.0452(8) Uani 1 1 d . . .
C1 C 0.3267(5) 0.2419(5) 0.4223(3) 0.0466(10) Uani 1 1 d . . .
H1 H 0.3210 0.2988 0.3737 0.056 Uiso 1 1 calc R . .
C5 C 0.4065(6) 0.2079(5) 0.5669(3) 0.0511(10) Uani 1 1 d . . .
H5 H 0.4585 0.2400 0.6201 0.061 Uiso 1 1 calc R . .
C2 C 0.2581(5) 0.1116(5) 0.4132(3) 0.0476(10) Uani 1 1 d . . .
C9 C 0.2700(5) 0.6165(5) 0.6152(3) 0.0492(10) Uani 1 1 d . . .
C7 C 0.1673(5) 0.6263(4) 0.4578(3) 0.0447(9) Uani 1 1 d . . .
C4 C 0.3387(7) 0.0772(6) 0.5633(3) 0.0631(13) Uani 1 1 d . . .
H4 H 0.3432 0.0237 0.6135 0.076 Uiso 1 1 calc R . .
C3 C 0.2649(7) 0.0268(5) 0.4858(3) 0.0610(12) Uani 1 1 d . . .
H3 H 0.2205 -0.0619 0.4816 0.073 Uiso 1 1 calc R . .
C8 C 0.1580(6) 0.6585(5) 0.5450(3) 0.0547(11) Uani 1 1 d . . .
H8 H 0.0681 0.7135 0.5572 0.066 Uiso 1 1 calc R . .
C6 C 0.0253(6) 0.6727(6) 0.3911(3) 0.0639(13) Uani 1 1 d . . .
H6A H 0.0709 0.7226 0.3456 0.096 Uiso 1 1 calc GR . .
H6B H -0.0500 0.7313 0.4185 0.096 Uiso 1 1 calc GR . .
H6C H -0.0355 0.5937 0.3668 0.096 Uiso 1 1 calc GR . .
C10 C 0.2309(8) 0.6560(8) 0.7056(3) 0.089(2) Uani 1 1 d . . .
H10A H 0.2172 0.5741 0.7389 0.133 Uiso 1 1 calc GR . .
H10B H 0.1285 0.7089 0.7011 0.133 Uiso 1 1 calc GR . .
H10C H 0.3221 0.7099 0.7340 0.133 Uiso 1 1 calc GR . .

loop_
_atom_site_aniso_label
_atom_site_aniso_U_11
_atom_site_aniso_U_22
_atom_site_aniso_U_33
_atom_site_aniso_U_23
_atom_site_aniso_U_13
_atom_site_aniso_U_12
I1 0.1082(4) 0.0571(3) 0.0537(2) -0.01148(16) -0.0123(2) -0.00600(18)
Co1 0.0385(4) 0.0445(4) 0.0320(4) -0.0025(3) -0.0003(3) 0.0059(3)
O2 0.0483(16) 0.0531(18) 0.0361(14) -0.0016(13) 0.0040(12) 0.0087(13)
O1 0.0450(15) 0.0554(18) 0.0380(13) -0.0011(14) -0.0038(12) 0.0101(13)
N1 0.0475(19) 0.049(2) 0.0389(17) -0.0034(17) 0.0026(14) -0.0007(15)
C1 0.054(2) 0.046(2) 0.040(2) 0.0009(19) 0.0013(18) -0.0020(19)
C5 0.060(3) 0.056(3) 0.0365(19) -0.005(2) 0.0048(18) 0.003(2)
C2 0.053(2) 0.046(2) 0.044(2) -0.006(2) 0.0072(18) -0.002(2)
C9 0.050(2) 0.051(3) 0.047(2) -0.006(2) 0.0101(19) -0.002(2)
C7 0.039(2) 0.040(2) 0.053(2) 0.011(2) -0.0031(17) 0.0008(17)
C4 0.083(3) 0.065(3) 0.043(2) 0.010(2) 0.013(2) 0.006(3)
C3 0.079(3) 0.043(3) 0.063(3) -0.003(2) 0.014(3) -0.004(2)
C8 0.049(2) 0.062(3) 0.055(2) 0.003(2) 0.012(2) 0.017(2)
C6 0.048(2) 0.074(3) 0.067(3) 0.016(3) -0.005(2) 0.011(2)
C10 0.089(4) 0.128(6) 0.050(3) -0.015(4) 0.013(3) 0.033(4)

loop_
_atom_type_symbol
_atom_type_description
_atom_type_scat_dispersion_real
_atom_type_scat_dispersion_imag
_atom_type_scat_source
C C 0.0033 0.0016 'International Tables Vol C Tables 4.2.6.8 and 6.1.1.4'
H H 0.0000 0.0000 'International Tables Vol C Tables 4.2.6.8 and 6.1.1.4'
Co Co 0.3494 0.9721 'International Tables Vol C Tables 4.2.6.8 and 6.1.1.4'
I I -0.4742 1.8119 'International Tables Vol C Tables 4.2.6.8 and 6.1.1.4'
N N 0.0061 0.0033 'International Tables Vol C Tables 4.2.6.8 and 6.1.1.4'
O O 0.0106 0.0060 'International Tables Vol C Tables 4.2.6.8 and 6.1.1.4'

loop_
_geom_angle_atom_site_label_1
_geom_angle_atom_site_label_2
_geom_angle_atom_site_label_3
_geom_angle
_geom_angle_site_symmetry_1
_geom_angle_site_symmetry_3
O2 I1 O1 49.73(7) 4_565 2_545
C2 I1 O2 166.58(12) . 4_565
C2 I1 O1 142.10(13) . 2_545
O2 Co1 O2 180.0 . 3_666
O2 Co1 N1 92.06(12) 3_666 3_666
O2 Co1 N1 87.94(12) 3_666 .
O2 Co1 N1 87.94(12) . 3_666
O2 Co1 N1 92.06(12) . .
O1 Co1 O2 89.71(12) 3_666 .
O1 Co1 O2 89.71(12) . 3_666
O1 Co1 O2 90.29(12) . .
O1 Co1 O2 90.29(12) 3_666 3_666
O1 Co1 O1 180.0 . 3_666
O1 Co1 N1 89.29(13) . .
O1 Co1 N1 90.71(12) 3_666 .
O1 Co1 N1 89.29(13) 3_666 3_666
O1 Co1 N1 90.71(12) . 3_666
N1 Co1 N1 180.0 3_666 .
C9 O2 Co1 124.0(3) . .
C7 O1 Co1 125.4(3) . .
C1 N1 Co1 117.2(3) . .
C5 N1 Co1 124.9(3) . .
C5 N1 C1 117.9(4) . .
N1 C1 H1 118.7 . .
N1 C1 C2 122.6(4) . .
C2 C1 H1 118.7 . .
N1 C5 H5 118.5 . .
N1 C5 C4 123.0(4) . .
C4 C5 H5 118.5 . .
C1 C2 I1 118.6(3) . .
C1 C2 C3 118.9(4) . .
C3 C2 I1 122.5(3) . .
O2 C9 C8 126.6(4) . .
O2 C9 C10 115.7(4) . .
C8 C9 C10 117.7(4) . .
O1 C7 C8 125.8(4) . .
O1 C7 C6 116.0(4) . .
C8 C7 C6 118.3(4) . .
C5 C4 H4 120.2 . .
C3 C4 C5 119.5(5) . .
C3 C4 H4 120.2 . .
C2 C3 H3 121.0 . .
C4 C3 C2 118.1(5) . .
C4 C3 H3 121.0 . .
C9 C8 C7 126.1(4) . .
C9 C8 H8 116.9 . .
C7 C8 H8 116.9 . .
C7 C6 H6A 109.5 . .
C7 C6 H6B 109.5 . .
C7 C6 H6C 109.5 . .
H6A C6 H6B 109.5 . .
H6A C6 H6C 109.5 . .
H6B C6 H6C 109.5 . .
C9 C10 H10A 109.5 . .
C9 C10 H10B 109.5 . .
C9 C10 H10C 109.5 . .
H10A C10 H10B 109.5 . .
H10A C10 H10C 109.5 . .
H10B C10 H10C 109.5 . .

loop_
_geom_bond_atom_site_label_1
_geom_bond_atom_site_label_2
_geom_bond_distance
_geom_bond_site_symmetry_2
I1 O2 3.332(3) 4_565
I1 O1 3.473(3) 2_545
I1 C2 2.090(4) .
Co1 O2 2.042(3) 3_666
Co1 O2 2.042(3) .
Co1 O1 2.019(3) 3_666
Co1 O1 2.019(3) .
Co1 N1 2.188(4) 3_666
Co1 N1 2.188(4) .
O2 C9 1.247(5) .
O1 C7 1.250(5) .
N1 C1 1.334(5) .
N1 C5 1.321(6) .
C1 H1 0.9300 .
C1 C2 1.379(6) .
C5 H5 0.9300 .
C5 C4 1.377(7) .
C2 C3 1.387(7) .
C9 C8 1.383(6) .
C9 C10 1.516(6) .
C7 C8 1.394(6) .
C7 C6 1.509(6) .
C4 H4 0.9300 .
C4 C3 1.363(7) .
C3 H3 0.9300 .
C8 H8 0.9300 .
C6 H6A 0.9600 .
C6 H6B 0.9600 .
C6 H6C 0.9600 .
C10 H10A 0.9600 .
C10 H10B 0.9600 .
C10 H10C 0.9600 .
